data_7014519
loop_
_publ_author_name
'Banerjee, Sambuddha'
'Nandy, Madhusudan'
'Sen, Soma'
'Mandal, Sandip'
'Rosair, Georgina M.'
'Slawin, Alexandra M. Z.'
'G\'omez Garc\'ia, Carlos J'
'Clemente-Juan, Juan M'
'Zangrando, Ennio'
'Guidolin, Nicol'
'Mitra, Samiran'

_publ_section_title
;
 Isolation of four new Co(II)/Co(III) and Ni(II) complexes with a
 pentadentate Schiff base ligand: syntheses, structural descriptions
 and magnetic studies.
;
_journal_issue 8
_journal_name_full 'Dalton transactions (Cambridge, England : 2003)'
_journal_page_first 1652
_journal_page_last 1661
_journal_paper_doi 10.1039/c0dt00923g
_journal_volume 40
_journal_year 2011
_chemical_formula_moiety 'C40 H48 Co4 N5 O13 1+, (N O3 1-), 2(H2 O)'
_chemical_formula_sum 'C40 H52 Co4 N6 O18'
_chemical_formula_weight 1140.60
_chemical_name_systematic
;
?
;
_space_group_IT_number 2
_symmetry_cell_setting triclinic
_symmetry_space_group_name_Hall '-P 1'
_symmetry_space_group_name_H-M 'P -1'
_atom_sites_solution_hydrogens geom
_atom_sites_solution_primary direct
_atom_sites_solution_secondary difmap
_audit_creation_method SHELXL-97
_cell_angle_alpha 86.68(2)
_cell_angle_beta 88.72(3)
_cell_angle_gamma 65.55(2)
_cell_formula_units_Z 2
_cell_length_a 11.983(3)
_cell_length_b 13.084(3)
_cell_length_c 16.634(4)
_cell_measurement_reflns_used 250
_cell_measurement_temperature 293(2)
_cell_measurement_theta_max 24.0
_cell_measurement_theta_min 3.5
_cell_volume 2370.1(11)
_computing_cell_refinement 'Denzo (Otwinowski & Minor 1997)'
_computing_data_collection 'XPRESS (MacScience, 2002)'
_computing_data_reduction 'Denzo and Scalepack (Otwinowski & Minor 1997)'
_computing_molecular_graphics 'Ortep3 for Windows (Farrugia,1997)'
_computing_publication_material 'Wingx (Farrugia, 1999)'
_computing_structure_refinement 'SHELX97 (Sheldrick, 2008)'
_computing_structure_solution 'SHELX97 (Sheldrick, 2008)'
_diffrn_ambient_temperature 293(2)
_diffrn_measured_fraction_theta_full 0.904
_diffrn_measured_fraction_theta_max 0.904
_diffrn_measurement_device_type 'Enraf-Nonius dip1030 image plate diffractometer'
_diffrn_measurement_method '\f-scans with narrow frames'
_diffrn_radiation_monochromator graphite
_diffrn_radiation_source 'fine-focus sealed tube'
_diffrn_radiation_type MoK\a
_diffrn_radiation_wavelength 0.71073
_diffrn_reflns_av_R_equivalents 0.0490
_diffrn_reflns_av_sigmaI/netI 0.0511
_diffrn_reflns_limit_h_max 15
_diffrn_reflns_limit_h_min -15
_diffrn_reflns_limit_k_max 17
_diffrn_reflns_limit_k_min -17
_diffrn_reflns_limit_l_max 21
_diffrn_reflns_limit_l_min -21
_diffrn_reflns_number 31286
_diffrn_reflns_theta_full 27.88
_diffrn_reflns_theta_max 27.88
_diffrn_reflns_theta_min 1.23
_exptl_absorpt_coefficient_mu 1.454
_exptl_absorpt_correction_T_max 0.7799
_exptl_absorpt_correction_T_min 0.4334
_exptl_absorpt_correction_type refdelf
_exptl_absorpt_process_details
;
Parkin S,Moezzi B & Hope H, (1995) J. Appl. Cryst. 28, 53-56
Cubic fit to sin(theta)/lambda - 24 parameters
;
_exptl_crystal_colour brown
_exptl_crystal_density_diffrn 1.598
_exptl_crystal_density_method 'not measured'
_exptl_crystal_description needle
_exptl_crystal_F_000 1172
_exptl_crystal_size_max 0.35
_exptl_crystal_size_mid 0.18
_exptl_crystal_size_min 0.10
_refine_diff_density_max 0.639
_refine_diff_density_min -0.458
_refine_diff_density_rms 0.082
_refine_ls_extinction_method none
_refine_ls_goodness_of_fit_ref 0.926
_refine_ls_hydrogen_treatment mixed
_refine_ls_matrix_type full
_refine_ls_number_parameters 640
_refine_ls_number_reflns 10208
_refine_ls_number_restraints 8
_refine_ls_restrained_S_all 0.926
_refine_ls_R_factor_all 0.0841
_refine_ls_R_factor_gt 0.0533
_refine_ls_shift/su_max 0.002
_refine_ls_shift/su_mean 0.000
_refine_ls_structure_factor_coef Fsqd
_refine_ls_weighting_details 'calc w=1/[\s^2^(Fo^2^)+(0.0987P)^2^+0.0000P] where P=(Fo^2^+2Fc^2^)/3'
_refine_ls_weighting_scheme calc
_refine_ls_wR_factor_gt 0.1449
_refine_ls_wR_factor_ref 0.1574
_reflns_number_gt 6250
_reflns_number_total 10208
_reflns_threshold_expression >2\s(I)
_cod_data_source_file C0DT00923G.TXT
_cod_data_source_block ju389
_cod_original_cell_volume 2370.1(10)
_cod_database_code 7014519

loop_
_symmetry_equiv_pos_as_xyz
'x, y, z'
'-x, -y, -z'

loop_
_atom_site_label
_atom_site_type_symbol
_atom_site_fract_x
_atom_site_fract_y
_atom_site_fract_z
_atom_site_U_iso_or_equiv
_atom_site_adp_type
_atom_site_occupancy
_atom_site_symmetry_multiplicity
_atom_site_calc_flag
_atom_site_refinement_flags
_atom_site_disorder_assembly
_atom_site_disorder_group
Co1 Co 0.77290(4) 0.09210(4) 0.25806(3) 0.05098(14) Uani 1 1 d . . .
Co2 Co 0.70144(4) 0.51048(4) 0.19719(3) 0.05134(14) Uani 1 1 d . . .
Co3 Co 0.59944(4) 0.34339(4) 0.26320(3) 0.05119(14) Uani 1 1 d . . .
Co4 Co 0.85762(5) 0.26326(4) 0.17466(3) 0.05357(15) Uani 1 1 d . . .
O1 O 0.6117(2) 0.18924(19) 0.21827(15) 0.0528(6) Uani 1 1 d . . .
O2 O 0.8520(2) 0.11346(19) 0.16322(15) 0.0555(6) Uani 1 1 d . . .
O3 O 0.6937(2) 0.0754(2) 0.35356(15) 0.0575(6) Uani 1 1 d . . .
N1 N 0.7706(3) -0.0262(2) 0.19908(19) 0.0591(8) Uani 1 1 d . . .
N2 N 0.9326(3) -0.0064(2) 0.2987(2) 0.0581(8) Uani 1 1 d . . .
C1 C 0.5267(3) 0.1462(3) 0.2230(2) 0.0549(8) Uani 1 1 d . . .
C2 C 0.4049(4) 0.2179(4) 0.2374(2) 0.0650(10) Uani 1 1 d . . .
H2 H 0.3848 0.2937 0.2433 0.078 Uiso 1 1 calc R . .
C3 C 0.3136(4) 0.1801(4) 0.2433(3) 0.0792(12) Uani 1 1 d . . .
H3 H 0.2331 0.2301 0.2525 0.095 Uiso 1 1 calc R . .
C4 C 0.3416(5) 0.0683(4) 0.2354(3) 0.0873(14) Uani 1 1 d . . .
H4 H 0.2807 0.0417 0.2406 0.105 Uiso 1 1 calc R . .
C5 C 0.4601(5) -0.0038(4) 0.2198(3) 0.0779(12) Uani 1 1 d . . .
H5 H 0.4779 -0.0792 0.2137 0.093 Uiso 1 1 calc R . .
C6 C 0.5551(4) 0.0318(3) 0.2128(2) 0.0598(9) Uani 1 1 d . . .
C7 C 0.6758(4) -0.0429(3) 0.1837(2) 0.0610(10) Uani 1 1 d . . .
C8 C 0.6849(5) -0.1359(4) 0.1299(3) 0.0849(14) Uani 1 1 d . . .
H8A H 0.7697 -0.1839 0.1213 0.127 Uiso 1 1 calc R . .
H8B H 0.6462 -0.1035 0.0792 0.127 Uiso 1 1 calc R . .
H8C H 0.6447 -0.1792 0.1554 0.127 Uiso 1 1 calc R . .
C9 C 0.8862(4) -0.0761(3) 0.1528(3) 0.0705(11) Uani 1 1 d . . .
H9A H 0.8691 -0.0832 0.0972 0.085 Uiso 1 1 calc R . .
H9B H 0.9383 -0.1499 0.1760 0.085 Uiso 1 1 calc R . .
C10 C 0.9492(4) 0.0059(3) 0.1580(3) 0.0621(10) Uani 1 1 d . . .
H10 H 1.0001 0.0031 0.1106 0.074 Uiso 1 1 calc R . .
C11 C 1.0230(4) -0.0208(3) 0.2340(3) 0.0686(11) Uani 1 1 d . . .
H11A H 1.0854 -0.0974 0.2356 0.082 Uiso 1 1 calc R . .
H11B H 1.0622 0.0302 0.2387 0.082 Uiso 1 1 calc R . .
C12 C 0.9617(4) -0.0566(3) 0.3691(3) 0.0608(10) Uani 1 1 d . . .
C13 C 1.0960(4) -0.1147(4) 0.3916(3) 0.0812(13) Uani 1 1 d . . .
H13A H 1.1279 -0.1917 0.3773 0.122 Uiso 1 1 calc R . .
H13B H 1.1051 -0.1120 0.4485 0.122 Uiso 1 1 calc R . .
H13C H 1.1404 -0.0774 0.3631 0.122 Uiso 1 1 calc R . .
C14 C 0.8709(4) -0.0617(3) 0.4263(2) 0.0605(9) Uani 1 1 d . . .
C15 C 0.9084(4) -0.1372(4) 0.4943(3) 0.0775(12) Uani 1 1 d . . .
H15 H 0.9917 -0.1807 0.5021 0.093 Uiso 1 1 calc R . .
C16 C 0.8277(5) -0.1492(4) 0.5493(3) 0.0882(15) Uani 1 1 d . . .
H16 H 0.8559 -0.2004 0.5933 0.106 Uiso 1 1 calc R . .
C17 C 0.7030(5) -0.0841(4) 0.5386(3) 0.0833(13) Uani 1 1 d . . .
H17 H 0.6475 -0.0899 0.5766 0.100 Uiso 1 1 calc R . .
C18 C 0.6608(4) -0.0108(3) 0.4718(2) 0.0670(10) Uani 1 1 d . . .
H18 H 0.5770 0.0309 0.4647 0.080 Uiso 1 1 calc R . .
C19 C 0.7425(3) 0.0015(3) 0.4148(2) 0.0545(8) Uani 1 1 d . . .
O1W O 0.5425(3) 0.2938(2) 0.37125(17) 0.0644(7) Uani 1 1 d D . .
H1A H 0.582(3) 0.2245(18) 0.380(3) 0.097 Uiso 1 1 d D . .
H1B H 0.472(2) 0.304(3) 0.392(3) 0.097 Uiso 1 1 d D . .
O2W O 0.4309(3) 0.4642(2) 0.21904(19) 0.0670(7) Uani 1 1 d D . .
H2A H 0.448(4) 0.522(3) 0.211(3) 0.100 Uiso 1 1 d D . .
H2B H 0.360(3) 0.495(4) 0.245(3) 0.100 Uiso 1 1 d D . .
O4 O 0.7801(2) 0.23138(19) 0.28789(14) 0.0508(5) Uani 1 1 d . . .
C20 C 0.8364(4) 0.2361(3) 0.3624(2) 0.0673(10) Uani 1 1 d . . .
H20A H 0.7978 0.2129 0.4065 0.101 Uiso 1 1 calc R . .
H20B H 0.8269 0.3117 0.3688 0.101 Uiso 1 1 calc R . .
H20C H 0.9221 0.1870 0.3614 0.101 Uiso 1 1 calc R . .
O8 O 0.6781(2) 0.38178(19) 0.15796(14) 0.0509(5) Uani 1 1 d . . .
C40 C 0.6237(4) 0.3886(4) 0.0807(2) 0.0701(11) Uani 1 1 d . . .
H40A H 0.5508 0.4571 0.0749 0.105 Uiso 1 1 calc R . .
H40B H 0.6030 0.3256 0.0766 0.105 Uiso 1 1 calc R . .
H40C H 0.6808 0.3876 0.0391 0.105 Uiso 1 1 calc R . .
N3 N 0.7607(3) 0.6020(3) 0.2505(2) 0.0607(8) Uani 1 1 d . . .
N4 N 0.7553(3) 0.5544(2) 0.09749(19) 0.0572(7) Uani 1 1 d . . .
O5 O 0.6420(2) 0.47647(18) 0.29921(14) 0.0532(6) Uani 1 1 d . . .
O6 O 0.5377(2) 0.6082(2) 0.17848(16) 0.0593(6) Uani 1 1 d . . .
O7 O 0.8655(2) 0.4038(2) 0.21372(15) 0.0568(6) Uani 1 1 d . . .
C21 C 0.5720(4) 0.5656(3) 0.3416(2) 0.0569(9) Uani 1 1 d . . .
C22 C 0.4754(4) 0.5608(3) 0.3873(2) 0.0662(10) Uani 1 1 d . . .
H37 H 0.4632 0.4950 0.3902 0.079 Uiso 1 1 calc R . .
C23 C 0.3971(4) 0.6523(4) 0.4286(3) 0.0762(12) Uani 1 1 d . . .
H36 H 0.3322 0.6477 0.4579 0.091 Uiso 1 1 calc R . .
C24 C 0.4149(4) 0.7496(4) 0.4266(3) 0.0753(12) Uani 1 1 d . . .
H35 H 0.3605 0.8120 0.4525 0.090 Uiso 1 1 calc R . .
C25 C 0.5125(4) 0.7535(3) 0.3865(3) 0.0718(11) Uani 1 1 d . . .
H34 H 0.5260 0.8184 0.3876 0.086 Uiso 1 1 calc R . .
C26 C 0.5957(4) 0.6621(3) 0.3425(2) 0.0603(9) Uani 1 1 d . . .
C27 C 0.7079(4) 0.6629(3) 0.3095(3) 0.0665(10) Uani 1 1 d . . .
C28 C 0.7683(5) 0.7286(4) 0.3499(3) 0.0890(14) Uani 1 1 d . . .
H32A H 0.8011 0.6922 0.4012 0.133 Uiso 1 1 calc R . .
H32B H 0.7086 0.8037 0.3576 0.133 Uiso 1 1 calc R . .
H32C H 0.8334 0.7315 0.3164 0.133 Uiso 1 1 calc R . .
C29 C 0.8927(4) 0.5691(4) 0.2303(3) 0.0731(11) Uani 1 1 d . . .
H30A H 0.9418 0.5513 0.2790 0.088 Uiso 1 1 calc R . .
H30B H 0.9035 0.6297 0.1996 0.088 Uiso 1 1 calc R . .
C30 C 0.9302(4) 0.4662(3) 0.1806(3) 0.0641(10) Uani 1 1 d . . .
H29 H 1.0189 0.4213 0.1839 0.077 Uiso 1 1 calc R . .
C31 C 0.8894(4) 0.5003(3) 0.0932(3) 0.0668(10) Uani 1 1 d . . .
H31A H 0.9218 0.5523 0.0702 0.080 Uiso 1 1 calc R . .
H31B H 0.9165 0.4350 0.0609 0.080 Uiso 1 1 calc R . .
C32 C 0.6896(4) 0.6265(3) 0.0410(2) 0.0621(10) Uani 1 1 d . . .
C33 C 0.7504(5) 0.6373(4) -0.0379(3) 0.0861(14) Uani 1 1 d . . .
H33A H 0.7520 0.7102 -0.0435 0.129 Uiso 1 1 calc R . .
H33B H 0.7051 0.6284 -0.0817 0.129 Uiso 1 1 calc R . .
H33C H 0.8328 0.5803 -0.0384 0.129 Uiso 1 1 calc R . .
C34 C 0.5608(4) 0.6998(3) 0.0530(2) 0.0606(9) Uani 1 1 d . . .
C35 C 0.5008(5) 0.7905(4) -0.0034(3) 0.0762(12) Uani 1 1 d . . .
H24 H 0.5430 0.7995 -0.0490 0.091 Uiso 1 1 calc R . .
C36 C 0.3824(5) 0.8652(4) 0.0076(4) 0.0954(16) Uani 1 1 d . . .
H23 H 0.3451 0.9240 -0.0305 0.115 Uiso 1 1 calc R . .
C37 C 0.3175(5) 0.8543(4) 0.0745(3) 0.0939(16) Uani 1 1 d . . .
H37A H 0.2370 0.9056 0.0819 0.113 Uiso 1 1 calc R . .
C38 C 0.3731(4) 0.7673(4) 0.1297(3) 0.0772(12) Uani 1 1 d . . .
H38 H 0.3288 0.7598 0.1745 0.093 Uiso 1 1 calc R . .
C39 C 0.4936(4) 0.6896(3) 0.1212(2) 0.0574(9) Uani 1 1 d . . .
N5 N 1.0491(4) 0.1945(3) 0.0835(3) 0.0781(10) Uani 1 1 d . . .
O9 O 1.0583(3) 0.1883(3) 0.1592(2) 0.0768(8) Uani 1 1 d . . .
O10 O 0.9398(3) 0.2449(3) 0.05522(18) 0.0780(8) Uani 1 1 d . . .
O11 O 1.1384(4) 0.1552(3) 0.0403(3) 0.1151(13) Uani 1 1 d . . .
N6 N 0.1484(5) 0.6125(6) 0.2987(4) 0.1137(17) Uani 1 1 d . . .
O12 O 0.2050(4) 0.5113(4) 0.2885(3) 0.1322(16) Uani 1 1 d . . .
O13 O 0.1497(7) 0.6836(5) 0.2507(4) 0.185(3) Uani 1 1 d . . .
O14 O 0.0799(6) 0.6457(6) 0.3555(5) 0.218(4) Uani 1 1 d . . .
O3W O 0.3160(5) 0.3664(4) 0.4329(4) 0.162(2) Uani 1 1 d D . .
H3A H 0.2852 0.3976 0.4763 0.243 Uiso 1 1 d RD . .
H3B H 0.292(9) 0.415(4) 0.3947(16) 0.243 Uiso 1 1 d D . .
O4W O 0.9199(6) 0.3642(5) -0.0981(3) 0.157(2) Uani 1 1 d D . .
H4A H 0.870(7) 0.354(9) -0.062(4) 0.236 Uiso 1 1 d D . .
H4B H 0.886(8) 0.358(9) -0.143(3) 0.236 Uiso 1 1 d D . .

loop_
_atom_site_aniso_label
_atom_site_aniso_U_11
_atom_site_aniso_U_22
_atom_site_aniso_U_33
_atom_site_aniso_U_23
_atom_site_aniso_U_13
_atom_site_aniso_U_12
Co1 0.0499(3) 0.0471(3) 0.0526(3) 0.00116(19) -0.0039(2) -0.0170(2)
Co2 0.0536(3) 0.0494(3) 0.0516(3) -0.00094(19) 0.0001(2) -0.0219(2)
Co3 0.0496(3) 0.0489(3) 0.0527(3) 0.00105(19) -0.0007(2) -0.0184(2)
Co4 0.0516(3) 0.0522(3) 0.0555(3) -0.0024(2) 0.0022(2) -0.0203(2)
O1 0.0507(14) 0.0548(13) 0.0540(14) 0.0042(10) -0.0056(11) -0.0233(11)
O2 0.0524(14) 0.0479(13) 0.0599(15) -0.0022(10) 0.0020(12) -0.0145(11)
O3 0.0510(14) 0.0555(13) 0.0583(15) 0.0104(11) -0.0045(12) -0.0157(11)
N1 0.063(2) 0.0516(16) 0.0589(19) 0.0005(13) -0.0010(15) -0.0201(15)
N2 0.0517(18) 0.0517(16) 0.065(2) 0.0034(14) -0.0038(15) -0.0159(13)
C1 0.060(2) 0.060(2) 0.049(2) 0.0061(15) -0.0087(16) -0.0296(18)
C2 0.058(2) 0.072(2) 0.067(2) 0.0076(19) -0.0101(19) -0.031(2)
C3 0.060(3) 0.094(3) 0.087(3) 0.012(2) -0.011(2) -0.038(2)
C4 0.078(3) 0.097(3) 0.107(4) 0.009(3) -0.013(3) -0.058(3)
C5 0.080(3) 0.072(3) 0.094(3) 0.007(2) -0.014(3) -0.045(2)
C6 0.063(2) 0.067(2) 0.058(2) 0.0055(17) -0.0099(18) -0.0354(19)
C7 0.074(3) 0.049(2) 0.063(2) 0.0008(16) -0.007(2) -0.0279(18)
C8 0.112(4) 0.076(3) 0.083(3) -0.009(2) -0.006(3) -0.054(3)
C9 0.071(3) 0.056(2) 0.077(3) -0.0105(19) 0.009(2) -0.0189(19)
C10 0.064(2) 0.048(2) 0.067(2) -0.0069(16) 0.0112(19) -0.0174(17)
C11 0.053(2) 0.057(2) 0.082(3) 0.0037(19) 0.002(2) -0.0094(17)
C12 0.058(2) 0.0472(19) 0.069(3) 0.0037(17) -0.0130(19) -0.0138(16)
C13 0.058(3) 0.088(3) 0.089(3) 0.014(2) -0.018(2) -0.023(2)
C14 0.064(2) 0.057(2) 0.059(2) 0.0041(17) -0.0142(19) -0.0237(18)
C15 0.076(3) 0.074(3) 0.072(3) 0.017(2) -0.019(2) -0.022(2)
C16 0.088(4) 0.096(3) 0.069(3) 0.028(2) -0.018(3) -0.030(3)
C17 0.093(4) 0.096(3) 0.065(3) 0.018(2) -0.003(3) -0.047(3)
C18 0.071(3) 0.068(2) 0.064(3) 0.0056(19) -0.005(2) -0.031(2)
C19 0.060(2) 0.0488(19) 0.054(2) -0.0004(15) -0.0070(17) -0.0214(16)
O1W 0.0688(18) 0.0597(15) 0.0594(16) 0.0028(12) 0.0079(14) -0.0223(13)
O2W 0.0521(15) 0.0611(15) 0.081(2) 0.0113(14) -0.0053(14) -0.0186(13)
O4 0.0517(14) 0.0484(12) 0.0508(13) -0.0013(10) -0.0054(11) -0.0191(10)
C20 0.070(3) 0.070(2) 0.062(2) -0.0003(18) -0.016(2) -0.028(2)
O8 0.0540(14) 0.0509(13) 0.0499(13) 0.0004(10) -0.0034(11) -0.0240(11)
C40 0.076(3) 0.080(3) 0.060(2) -0.0006(19) -0.014(2) -0.038(2)
N3 0.063(2) 0.0609(19) 0.061(2) -0.0078(14) 0.0025(16) -0.0277(15)
N4 0.0617(19) 0.0554(17) 0.0580(19) -0.0059(14) 0.0051(15) -0.0274(15)
O5 0.0583(15) 0.0457(13) 0.0527(14) -0.0027(10) 0.0029(11) -0.0186(11)
O6 0.0560(15) 0.0544(14) 0.0599(15) 0.0083(11) -0.0008(12) -0.0166(11)
O7 0.0546(15) 0.0567(14) 0.0615(16) -0.0018(11) 0.0001(12) -0.0258(12)
C21 0.065(2) 0.052(2) 0.050(2) -0.0008(15) -0.0068(17) -0.0195(17)
C22 0.066(3) 0.059(2) 0.068(3) -0.0081(18) 0.011(2) -0.0193(19)
C23 0.072(3) 0.088(3) 0.065(3) -0.009(2) 0.011(2) -0.030(2)
C24 0.079(3) 0.064(3) 0.073(3) -0.015(2) 0.003(2) -0.018(2)
C25 0.086(3) 0.056(2) 0.070(3) -0.0067(19) -0.003(2) -0.026(2)
C26 0.071(3) 0.054(2) 0.052(2) -0.0020(15) -0.0007(18) -0.0223(18)
C27 0.075(3) 0.065(2) 0.064(3) -0.0044(18) -0.003(2) -0.034(2)
C28 0.109(4) 0.091(3) 0.086(3) -0.024(3) 0.009(3) -0.058(3)
C29 0.072(3) 0.082(3) 0.078(3) -0.010(2) 0.002(2) -0.043(2)
C30 0.058(2) 0.062(2) 0.078(3) -0.0018(19) -0.003(2) -0.0311(19)
C31 0.069(3) 0.066(2) 0.070(3) -0.0010(19) 0.012(2) -0.034(2)
C32 0.078(3) 0.059(2) 0.055(2) 0.0029(17) -0.001(2) -0.035(2)
C33 0.095(4) 0.085(3) 0.070(3) 0.008(2) 0.015(3) -0.031(3)
C34 0.073(3) 0.058(2) 0.056(2) 0.0044(16) -0.0091(19) -0.0324(19)
C35 0.093(3) 0.069(3) 0.066(3) 0.012(2) -0.009(2) -0.034(2)
C36 0.104(4) 0.072(3) 0.100(4) 0.024(3) -0.028(3) -0.028(3)
C37 0.082(3) 0.080(3) 0.092(4) 0.020(3) -0.008(3) -0.008(2)
C38 0.069(3) 0.069(3) 0.079(3) 0.010(2) -0.004(2) -0.016(2)
C39 0.064(2) 0.052(2) 0.058(2) 0.0009(16) -0.0074(18) -0.0258(17)
N5 0.080(3) 0.074(2) 0.086(3) -0.016(2) 0.022(2) -0.037(2)
O9 0.0611(18) 0.087(2) 0.084(2) -0.0109(16) 0.0041(16) -0.0318(15)
O10 0.088(2) 0.0795(19) 0.0659(19) -0.0016(14) 0.0079(16) -0.0346(17)
O11 0.096(3) 0.126(3) 0.122(3) -0.041(2) 0.057(2) -0.043(2)
N6 0.080(3) 0.111(4) 0.144(5) -0.027(4) -0.004(3) -0.031(3)
O12 0.099(3) 0.093(3) 0.186(5) -0.012(3) 0.037(3) -0.022(2)
O13 0.282(8) 0.109(4) 0.162(5) 0.019(4) -0.052(5) -0.079(5)
O14 0.171(6) 0.254(7) 0.286(9) -0.149(7) 0.126(6) -0.134(6)
O3W 0.107(4) 0.157(4) 0.194(6) 0.022(4) 0.048(4) -0.034(3)
O4W 0.235(7) 0.150(4) 0.116(4) -0.006(4) 0.014(4) -0.111(4)

loop_
_atom_type_symbol
_atom_type_description
_atom_type_scat_dispersion_real
_atom_type_scat_dispersion_imag
_atom_type_scat_source
C C 0.0033 0.0016 'International Tables Vol C Tables 4.2.6.8 and 6.1.1.4'
H H 0.0000 0.0000 'International Tables Vol C Tables 4.2.6.8 and 6.1.1.4'
N N 0.0061 0.0033 'International Tables Vol C Tables 4.2.6.8 and 6.1.1.4'
O O 0.0106 0.0060 'International Tables Vol C Tables 4.2.6.8 and 6.1.1.4'
Co Co 0.3494 0.9721 'International Tables Vol C Tables 4.2.6.8 and 6.1.1.4'

loop_
_geom_angle_atom_site_label_1
_geom_angle_atom_site_label_2
_geom_angle_atom_site_label_3
_geom_angle
_geom_angle_site_symmetry_1
_geom_angle_site_symmetry_3
_geom_angle_publ_flag
O3 Co1 O2 178.14(10) . . ?
O3 Co1 N1 101.24(13) . . ?
O2 Co1 N1 80.58(13) . . ?
O3 Co1 N2 93.19(13) . . ?
O2 Co1 N2 87.17(13) . . ?
N1 Co1 N2 89.44(14) . . ?
O3 Co1 O1 86.03(11) . . ?
O2 Co1 O1 93.62(11) . . ?
N1 Co1 O1 90.18(13) . . ?
N2 Co1 O1 179.05(12) . . ?
O3 Co1 O4 94.11(11) . . ?
O2 Co1 O4 84.04(11) . . ?
N1 Co1 O4 163.41(12) . . ?
N2 Co1 O4 95.99(12) . . ?
O1 Co1 O4 84.61(10) . . ?
O6 Co2 N3 102.00(13) . . ?
O6 Co2 O7 176.36(11) . . ?
N3 Co2 O7 81.61(13) . . ?
O6 Co2 N4 93.31(13) . . ?
N3 Co2 N4 88.97(14) . . ?
O7 Co2 N4 87.14(13) . . ?
O6 Co2 O5 84.40(11) . . ?
N3 Co2 O5 88.58(13) . . ?
O7 Co2 O5 95.33(11) . . ?
N4 Co2 O5 176.24(11) . . ?
O6 Co2 O8 92.63(11) . . ?
N3 Co2 O8 163.98(12) . . ?
O7 Co2 O8 83.73(10) . . ?
N4 Co2 O8 96.74(12) . . ?
O5 Co2 O8 86.36(10) . . ?
O1W Co3 O4 90.57(11) . . ?
O1W Co3 O2W 99.93(12) . . ?
O4 Co3 O2W 169.49(11) . . ?
O1W Co3 O8 173.34(11) . . ?
O4 Co3 O8 82.80(10) . . ?
O2W Co3 O8 86.69(11) . . ?
O1W Co3 O5 101.23(11) . . ?
O4 Co3 O5 89.06(9) . . ?
O2W Co3 O5 88.63(10) . . ?
O8 Co3 O5 78.05(9) . . ?
O1W Co3 O1 87.04(10) . . ?
O4 Co3 O1 76.36(9) . . ?
O2W Co3 O1 104.26(11) . . ?
O8 Co3 O1 92.05(9) . . ?
O5 Co3 O1 163.38(10) . . ?
O2 Co4 O7 166.72(11) . . ?
O2 Co4 O8 105.51(10) . . ?
O7 Co4 O8 77.82(10) . . ?
O2 Co4 O4 75.73(10) . . ?
O7 Co4 O4 92.33(10) . . ?
O8 Co4 O4 81.18(10) . . ?
O2 Co4 O10 87.14(11) . . ?
O7 Co4 O10 104.58(11) . . ?
O8 Co4 O10 105.07(12) . . ?
O4 Co4 O10 162.82(10) . . ?
O2 Co4 O9 91.08(11) . . ?
O7 Co4 O9 89.75(11) . . ?
O8 Co4 O9 156.85(11) . . ?
O4 Co4 O9 119.20(12) . . ?
O10 Co4 O9 58.92(13) . . ?
C1 O1 Co1 116.3(2) . . ?
C1 O1 Co3 127.9(2) . . ?
Co1 O1 Co3 98.53(11) . . ?
C10 O2 Co1 101.1(2) . . ?
C10 O2 Co4 129.7(2) . . ?
Co1 O2 Co4 103.93(11) . . ?
C19 O3 Co1 126.9(2) . . ?
C7 N1 C9 122.6(3) . . ?
C7 N1 Co1 125.9(3) . . ?
C9 N1 Co1 109.3(3) . . ?
C12 N2 C11 122.9(3) . . ?
C12 N2 Co1 128.4(3) . . ?
C11 N2 Co1 108.6(2) . . ?
O1 C1 C2 118.9(3) . . ?
O1 C1 C6 122.9(3) . . ?
C2 C1 C6 118.1(4) . . ?
C3 C2 C1 122.2(4) . . ?
C3 C2 H2 118.9 . . ?
C1 C2 H2 118.9 . . ?
C4 C3 C2 119.8(5) . . ?
C4 C3 H3 120.1 . . ?
C2 C3 H3 120.1 . . ?
C5 C4 C3 119.4(4) . . ?
C5 C4 H4 120.3 . . ?
C3 C4 H4 120.3 . . ?
C4 C5 C6 122.4(4) . . ?
C4 C5 H5 118.8 . . ?
C6 C5 H5 118.8 . . ?
C5 C6 C1 118.1(4) . . ?
C5 C6 C7 120.8(4) . . ?
C1 C6 C7 120.5(3) . . ?
N1 C7 C6 120.7(3) . . ?
N1 C7 C8 120.6(4) . . ?
C6 C7 C8 118.6(4) . . ?
C7 C8 H8A 109.5 . . ?
C7 C8 H8B 109.5 . . ?
H8A C8 H8B 109.5 . . ?
C7 C8 H8C 109.5 . . ?
H8A C8 H8C 109.5 . . ?
H8B C8 H8C 109.5 . . ?
N1 C9 C10 105.8(3) . . ?
N1 C9 H9A 110.6 . . ?
C10 C9 H9A 110.6 . . ?
N1 C9 H9B 110.6 . . ?
C10 C9 H9B 110.6 . . ?
H9A C9 H9B 108.7 . . ?
O2 C10 C11 108.1(3) . . ?
O2 C10 C9 105.1(3) . . ?
C11 C10 C9 109.7(3) . . ?
O2 C10 H10 111.2 . . ?
C11 C10 H10 111.2 . . ?
C9 C10 H10 111.2 . . ?
N2 C11 C10 104.3(3) . . ?
N2 C11 H11A 110.9 . . ?
C10 C11 H11A 110.9 . . ?
N2 C11 H11B 110.9 . . ?
C10 C11 H11B 110.9 . . ?
H11A C11 H11B 108.9 . . ?
N2 C12 C14 122.4(4) . . ?
N2 C12 C13 118.4(4) . . ?
C14 C12 C13 119.1(4) . . ?
C12 C13 H13A 109.5 . . ?
C12 C13 H13B 109.5 . . ?
H13A C13 H13B 109.5 . . ?
C12 C13 H13C 109.5 . . ?
H13A C13 H13C 109.5 . . ?
H13B C13 H13C 109.5 . . ?
C15 C14 C19 117.2(4) . . ?
C15 C14 C12 119.6(4) . . ?
C19 C14 C12 123.1(3) . . ?
C16 C15 C14 122.9(4) . . ?
C16 C15 H15 118.6 . . ?
C14 C15 H15 118.6 . . ?
C15 C16 C17 119.2(4) . . ?
C15 C16 H16 120.4 . . ?
C17 C16 H16 120.4 . . ?
C18 C17 C16 120.4(5) . . ?
C18 C17 H17 119.8 . . ?
C16 C17 H17 119.8 . . ?
C17 C18 C19 120.9(4) . . ?
C17 C18 H18 119.6 . . ?
C19 C18 H18 119.6 . . ?
O3 C19 C18 116.6(3) . . ?
O3 C19 C14 124.0(4) . . ?
C18 C19 C14 119.4(3) . . ?
Co3 O1W H1A 109(3) . . ?
Co3 O1W H1B 135(3) . . ?
H1A O1W H1B 102(3) . . ?
Co3 O2W H2A 101(3) . . ?
Co3 O2W H2B 128(3) . . ?
H2A O2W H2B 100(2) . . ?
C20 O4 Co1 120.8(2) . . ?
C20 O4 Co3 119.7(2) . . ?
Co1 O4 Co3 99.51(11) . . ?
C20 O4 Co4 119.0(2) . . ?
Co1 O4 Co4 95.96(10) . . ?
Co3 O4 Co4 96.63(10) . . ?
O4 C20 H20A 109.5 . . ?
O4 C20 H20B 109.5 . . ?
H20A C20 H20B 109.5 . . ?
O4 C20 H20C 109.5 . . ?
H20A C20 H20C 109.5 . . ?
H20B C20 H20C 109.5 . . ?
C40 O8 Co2 121.0(2) . . ?
C40 O8 Co4 116.9(2) . . ?
Co2 O8 Co4 97.13(10) . . ?
C40 O8 Co3 120.5(2) . . ?
Co2 O8 Co3 97.41(10) . . ?
Co4 O8 Co3 99.10(10) . . ?
O8 C40 H40A 109.5 . . ?
O8 C40 H40B 109.5 . . ?
H40A C40 H40B 109.5 . . ?
O8 C40 H40C 109.5 . . ?
H40A C40 H40C 109.5 . . ?
H40B C40 H40C 109.5 . . ?
C27 N3 C29 122.8(4) . . ?
C27 N3 Co2 125.5(3) . . ?
C29 N3 Co2 109.6(2) . . ?
C32 N4 C31 121.6(3) . . ?
C32 N4 Co2 128.5(3) . . ?
C31 N4 Co2 109.8(2) . . ?
C21 O5 Co2 116.0(2) . . ?
C21 O5 Co3 128.3(2) . . ?
Co2 O5 Co3 97.91(10) . . ?
C39 O6 Co2 127.4(3) . . ?
C30 O7 Co2 100.4(2) . . ?
C30 O7 Co4 129.2(2) . . ?
Co2 O7 Co4 101.31(11) . . ?
O5 C21 C22 119.1(3) . . ?
O5 C21 C26 121.9(4) . . ?
C22 C21 C26 119.0(3) . . ?
C23 C22 C21 121.2(4) . . ?
C23 C22 H37 119.4 . . ?
C21 C22 H37 119.4 . . ?
C24 C23 C22 120.4(4) . . ?
C24 C23 H36 119.8 . . ?
C22 C23 H36 119.8 . . ?
C25 C24 C23 119.1(4) . . ?
C25 C24 H35 120.4 . . ?
C23 C24 H35 120.4 . . ?
C24 C25 C26 122.8(4) . . ?
C24 C25 H34 118.6 . . ?
C26 C25 H34 118.6 . . ?
C21 C26 C25 117.2(4) . . ?
C21 C26 C27 121.0(3) . . ?
C25 C26 C27 121.3(4) . . ?
N3 C27 C26 120.0(4) . . ?
N3 C27 C28 120.4(4) . . ?
C26 C27 C28 119.4(4) . . ?
C27 C28 H32A 109.5 . . ?
C27 C28 H32B 109.5 . . ?
H32A C28 H32B 109.5 . . ?
C27 C28 H32C 109.5 . . ?
H32A C28 H32C 109.5 . . ?
H32B C28 H32C 109.5 . . ?
N3 C29 C30 105.9(3) . . ?
N3 C29 H30A 110.6 . . ?
C30 C29 H30A 110.6 . . ?
N3 C29 H30B 110.6 . . ?
C30 C29 H30B 110.6 . . ?
H30A C29 H30B 108.7 . . ?
O7 C30 C29 105.9(3) . . ?
O7 C30 C31 107.8(3) . . ?
C29 C30 C31 110.8(3) . . ?
O7 C30 H29 110.7 . . ?
C29 C30 H29 110.7 . . ?
C31 C30 H29 110.7 . . ?
N4 C31 C30 104.2(3) . . ?
N4 C31 H31A 110.9 . . ?
C30 C31 H31A 110.9 . . ?
N4 C31 H31B 110.9 . . ?
C30 C31 H31B 110.9 . . ?
H31A C31 H31B 108.9 . . ?
N4 C32 C34 121.8(4) . . ?
N4 C32 C33 119.0(4) . . ?
C34 C32 C33 119.2(4) . . ?
C32 C33 H33A 109.5 . . ?
C32 C33 H33B 109.5 . . ?
H33A C33 H33B 109.5 . . ?
C32 C33 H33C 109.5 . . ?
H33A C33 H33C 109.5 . . ?
H33B C33 H33C 109.5 . . ?
C39 C34 C35 117.4(4) . . ?
C39 C34 C32 123.2(3) . . ?
C35 C34 C32 119.2(4) . . ?
C36 C35 C34 121.4(5) . . ?
C36 C35 H24 119.3 . . ?
C34 C35 H24 119.3 . . ?
C35 C36 C37 120.7(4) . . ?
C35 C36 H23 119.7 . . ?
C37 C36 H23 119.7 . . ?
C38 C37 C36 119.1(5) . . ?
C38 C37 H37A 120.5 . . ?
C36 C37 H37A 120.5 . . ?
C37 C38 C39 122.3(5) . . ?
C37 C38 H38 118.9 . . ?
C39 C38 H38 118.9 . . ?
O6 C39 C38 116.9(4) . . ?
O6 C39 C34 123.9(3) . . ?
C38 C39 C34 119.1(4) . . ?
O11 N5 O9 121.8(5) . . ?
O11 N5 O10 122.4(5) . . ?
O9 N5 O10 115.8(4) . . ?
N5 O9 Co4 92.2(3) . . ?
N5 O10 Co4 92.8(2) . . ?
O13 N6 O14 115.7(7) . . ?
O13 N6 O12 122.6(7) . . ?
O14 N6 O12 121.4(8) . . ?
H3A O3W H3B 108.4 . . ?
H4A O4W H4B 100(3) . . ?

loop_
_geom_bond_atom_site_label_1
_geom_bond_atom_site_label_2
_geom_bond_distance
_geom_bond_site_symmetry_2
_geom_bond_publ_flag
Co1 O3 1.881(3) . ?
Co1 O2 1.889(3) . ?
Co1 N1 1.889(3) . ?
Co1 N2 1.923(3) . ?
Co1 O1 1.926(2) . ?
Co1 O4 1.952(2) . ?
Co2 O6 1.867(3) . ?
Co2 N3 1.892(3) . ?
Co2 O7 1.897(3) . ?
Co2 N4 1.909(3) . ?
Co2 O5 1.925(2) . ?
Co2 O8 1.966(2) . ?
Co3 O1W 2.072(3) . ?
Co3 O4 2.085(2) . ?
Co3 O2W 2.099(3) . ?
Co3 O8 2.103(3) . ?
Co3 O5 2.126(2) . ?
Co3 O1 2.138(2) . ?
Co4 O2 2.009(2) . ?
Co4 O7 2.025(2) . ?
Co4 O8 2.080(3) . ?
Co4 O4 2.176(3) . ?
Co4 O10 2.179(3) . ?
Co4 O9 2.205(3) . ?
O1 C1 1.352(4) . ?
O2 C10 1.413(4) . ?
O3 C19 1.326(4) . ?
N1 C7 1.276(5) . ?
N1 C9 1.484(5) . ?
N2 C12 1.290(5) . ?
N2 C11 1.473(5) . ?
C1 C2 1.395(5) . ?
C1 C6 1.411(5) . ?
C2 C3 1.374(6) . ?
C2 H2 0.9300 . ?
C3 C4 1.372(7) . ?
C3 H3 0.9300 . ?
C4 C5 1.369(7) . ?
C4 H4 0.9300 . ?
C5 C6 1.398(6) . ?
C5 H5 0.9300 . ?
C6 C7 1.461(6) . ?
C7 C8 1.518(5) . ?
C8 H8A 0.9600 . ?
C8 H8B 0.9600 . ?
C8 H8C 0.9600 . ?
C9 C10 1.553(6) . ?
C9 H9A 0.9700 . ?
C9 H9B 0.9700 . ?
C10 C11 1.498(6) . ?
C10 H10 0.9800 . ?
C11 H11A 0.9700 . ?
C11 H11B 0.9700 . ?
C12 C14 1.449(6) . ?
C12 C13 1.513(5) . ?
C13 H13A 0.9600 . ?
C13 H13B 0.9600 . ?
C13 H13C 0.9600 . ?
C14 C15 1.408(5) . ?
C14 C19 1.424(5) . ?
C15 C16 1.366(7) . ?
C15 H15 0.9300 . ?
C16 C17 1.390(7) . ?
C16 H16 0.9300 . ?
C17 C18 1.382(6) . ?
C17 H17 0.9300 . ?
C18 C19 1.398(5) . ?
C18 H18 0.9300 . ?
O1W H1A 0.838(18) . ?
O1W H1B 0.860(18) . ?
O2W H2A 0.865(19) . ?
O2W H2B 0.887(18) . ?
O4 C20 1.440(4) . ?
C20 H20A 0.9600 . ?
C20 H20B 0.9600 . ?
C20 H20C 0.9600 . ?
O8 C40 1.435(5) . ?
C40 H40A 0.9600 . ?
C40 H40B 0.9600 . ?
C40 H40C 0.9600 . ?
N3 C27 1.282(5) . ?
N3 C29 1.494(5) . ?
N4 C32 1.307(5) . ?
N4 C31 1.466(5) . ?
O5 C21 1.348(4) . ?
O6 C39 1.326(4) . ?
O7 C30 1.422(4) . ?
C21 C22 1.392(5) . ?
C21 C26 1.406(5) . ?
C22 C23 1.387(5) . ?
C22 H37 0.9300 . ?
C23 C24 1.374(6) . ?
C23 H36 0.9300 . ?
C24 C25 1.351(6) . ?
C24 H35 0.9300 . ?
C25 C26 1.429(5) . ?
C25 H34 0.9300 . ?
C26 C27 1.445(6) . ?
C27 C28 1.522(6) . ?
C28 H32A 0.9600 . ?
C28 H32B 0.9600 . ?
C28 H32C 0.9600 . ?
C29 C30 1.519(6) . ?
C29 H30A 0.9700 . ?
C29 H30B 0.9700 . ?
C30 C31 1.526(6) . ?
C30 H29 0.9800 . ?
C31 H31A 0.9700 . ?
C31 H31B 0.9700 . ?
C32 C34 1.458(6) . ?
C32 C33 1.514(6) . ?
C33 H33A 0.9600 . ?
C33 H33B 0.9600 . ?
C33 H33C 0.9600 . ?
C34 C39 1.409(5) . ?
C34 C35 1.414(5) . ?
C35 C36 1.365(7) . ?
C35 H24 0.9300 . ?
C36 C37 1.378(7) . ?
C36 H23 0.9300 . ?
C37 C38 1.364(6) . ?
C37 H37A 0.9300 . ?
C38 C39 1.390(6) . ?
C38 H38 0.9300 . ?
N5 O11 1.217(5) . ?
N5 O9 1.261(5) . ?
N5 O10 1.284(5) . ?
N6 O13 1.196(7) . ?
N6 O14 1.213(7) . ?
N6 O12 1.233(6) . ?
O3W H3A 0.8500 . ?
O3W H3B 0.84(2) . ?
O4W H4A 0.88(2) . ?
O4W H4B 0.88(2) . ?

loop_
_geom_hbond_atom_site_label_D
_geom_hbond_atom_site_label_H
_geom_hbond_atom_site_label_A
_geom_hbond_distance_DH
_geom_hbond_distance_HA
_geom_hbond_distance_DA
_geom_hbond_angle_DHA
_geom_hbond_site_symmetry_A
O1W H1A O3 0.838(18) 1.92(2) 2.707(4) 155(5) .
O1W H1B O3W 0.860(18) 1.84(2) 2.679(6) 165(4) .
O2W H2A O6 0.865(19) 1.90(2) 2.729(4) 159(4) .
O2W H2B O12 0.887(18) 1.91(2) 2.759(5) 158(4) .
O2W H2B N6 0.887(18) 2.54(2) 3.412(7) 169(4) .
O3W H3B O12 0.84(2) 2.13(3) 2.942(8) 164(11) .
O4W H4A O10 0.88(2) 2.31(8) 2.873(6) 122(8) .
O4W H4B O13 0.88(2) 2.01(3) 2.871(8) 166(9) 2_665
O4W H4B N6 0.88(2) 2.62(4) 3.420(9) 152(8) 2_665

loop_
_geom_torsion_atom_site_label_1
_geom_torsion_atom_site_label_2
_geom_torsion_atom_site_label_3
_geom_torsion_atom_site_label_4
_geom_torsion
_geom_torsion_site_symmetry_1
_geom_torsion_site_symmetry_2
_geom_torsion_site_symmetry_3
_geom_torsion_site_symmetry_4
_geom_torsion_publ_flag
O3 Co1 O1 C1 -53.2(2) . . . . ?
O2 Co1 O1 C1 128.6(2) . . . . ?
N1 Co1 O1 C1 48.0(3) . . . . ?
N2 Co1 O1 C1 -18(8) . . . . ?
O4 Co1 O1 C1 -147.7(3) . . . . ?
O3 Co1 O1 Co3 86.82(11) . . . . ?
O2 Co1 O1 Co3 -91.35(11) . . . . ?
N1 Co1 O1 Co3 -171.92(12) . . . . ?
N2 Co1 O1 Co3 122(8) . . . . ?
O4 Co1 O1 Co3 -7.69(10) . . . . ?
O1W Co3 O1 C1 49.2(3) . . . . ?
O4 Co3 O1 C1 140.5(3) . . . . ?
O2W Co3 O1 C1 -50.3(3) . . . . ?
O8 Co3 O1 C1 -137.4(3) . . . . ?
O5 Co3 O1 C1 169.8(3) . . . . ?
O1W Co3 O1 Co1 -83.93(12) . . . . ?
O4 Co3 O1 Co1 7.38(10) . . . . ?
O2W Co3 O1 Co1 176.57(11) . . . . ?
O8 Co3 O1 Co1 89.46(11) . . . . ?
O5 Co3 O1 Co1 36.6(4) . . . . ?
O3 Co1 O2 C10 136(3) . . . . ?
N1 Co1 O2 C10 -55.1(2) . . . . ?
N2 Co1 O2 C10 34.8(2) . . . . ?
O1 Co1 O2 C10 -144.7(2) . . . . ?
O4 Co1 O2 C10 131.1(2) . . . . ?
O3 Co1 O2 Co4 0(3) . . . . ?
N1 Co1 O2 Co4 168.92(14) . . . . ?
N2 Co1 O2 Co4 -101.18(13) . . . . ?
O1 Co1 O2 Co4 79.34(12) . . . . ?
O4 Co1 O2 Co4 -4.85(11) . . . . ?
O7 Co4 O2 C10 -86.7(5) . . . . ?
O8 Co4 O2 C10 170.4(3) . . . . ?
O4 Co4 O2 C10 -113.2(3) . . . . ?
O10 Co4 O2 C10 65.6(3) . . . . ?
O9 Co4 O2 C10 6.8(3) . . . . ?
O7 Co4 O2 Co1 30.9(5) . . . . ?
O8 Co4 O2 Co1 -71.96(13) . . . . ?
O4 Co4 O2 Co1 4.46(10) . . . . ?
O10 Co4 O2 Co1 -176.81(13) . . . . ?
O9 Co4 O2 Co1 124.38(14) . . . . ?
O2 Co1 O3 C19 -112(3) . . . . ?
N1 Co1 O3 C19 79.4(3) . . . . ?
N2 Co1 O3 C19 -10.6(3) . . . . ?
O1 Co1 O3 C19 168.8(3) . . . . ?
O4 Co1 O3 C19 -106.9(3) . . . . ?
O3 Co1 N1 C7 53.7(3) . . . . ?
O2 Co1 N1 C7 -125.9(3) . . . . ?
N2 Co1 N1 C7 146.8(3) . . . . ?
O1 Co1 N1 C7 -32.3(3) . . . . ?
O4 Co1 N1 C7 -103.7(5) . . . . ?
O3 Co1 N1 C9 -143.3(3) . . . . ?
O2 Co1 N1 C9 37.1(3) . . . . ?
N2 Co1 N1 C9 -50.1(3) . . . . ?
O1 Co1 N1 C9 130.8(3) . . . . ?
O4 Co1 N1 C9 59.3(5) . . . . ?
O3 Co1 N2 C12 -2.4(3) . . . . ?
O2 Co1 N2 C12 175.8(3) . . . . ?
N1 Co1 N2 C12 -103.6(3) . . . . ?
O1 Co1 N2 C12 -37(8) . . . . ?
O4 Co1 N2 C12 92.1(3) . . . . ?
O3 Co1 N2 C11 175.8(3) . . . . ?
O2 Co1 N2 C11 -6.1(3) . . . . ?
N1 Co1 N2 C11 74.5(3) . . . . ?
O1 Co1 N2 C11 141(8) . . . . ?
O4 Co1 N2 C11 -89.8(3) . . . . ?
Co1 O1 C1 C2 146.2(3) . . . . ?
Co3 O1 C1 C2 19.8(5) . . . . ?
Co1 O1 C1 C6 -34.9(4) . . . . ?
Co3 O1 C1 C6 -161.3(3) . . . . ?
O1 C1 C2 C3 -179.8(4) . . . . ?
C6 C1 C2 C3 1.2(6) . . . . ?
C1 C2 C3 C4 0.5(7) . . . . ?
C2 C3 C4 C5 -1.6(8) . . . . ?
C3 C4 C5 C6 1.1(8) . . . . ?
C4 C5 C6 C1 0.6(7) . . . . ?
C4 C5 C6 C7 -170.2(4) . . . . ?
O1 C1 C6 C5 179.3(4) . . . . ?
C2 C1 C6 C5 -1.7(6) . . . . ?
O1 C1 C6 C7 -9.8(6) . . . . ?
C2 C1 C6 C7 169.1(4) . . . . ?
C9 N1 C7 C6 -161.6(4) . . . . ?
Co1 N1 C7 C6 -0.6(5) . . . . ?
C9 N1 C7 C8 14.2(6) . . . . ?
Co1 N1 C7 C8 175.2(3) . . . . ?
C5 C6 C7 N1 -159.0(4) . . . . ?
C1 C6 C7 N1 30.4(6) . . . . ?
C5 C6 C7 C8 25.2(6) . . . . ?
C1 C6 C7 C8 -145.5(4) . . . . ?
C7 N1 C9 C10 152.1(4) . . . . ?
Co1 N1 C9 C10 -11.6(4) . . . . ?
Co1 O2 C10 C11 -57.7(3) . . . . ?
Co4 O2 C10 C11 61.1(4) . . . . ?
Co1 O2 C10 C9 59.4(3) . . . . ?
Co4 O2 C10 C9 178.2(2) . . . . ?
N1 C9 C10 O2 -31.0(4) . . . . ?
N1 C9 C10 C11 85.1(4) . . . . ?
C12 N2 C11 C10 155.4(3) . . . . ?
Co1 N2 C11 C10 -22.9(3) . . . . ?
O2 C10 C11 N2 54.4(4) . . . . ?
C9 C10 C11 N2 -59.8(4) . . . . ?
C11 N2 C12 C14 -166.3(3) . . . . ?
Co1 N2 C12 C14 11.6(5) . . . . ?
C11 N2 C12 C13 12.0(6) . . . . ?
Co1 N2 C12 C13 -170.1(3) . . . . ?
N2 C12 C14 C15 166.3(4) . . . . ?
C13 C12 C14 C15 -12.0(6) . . . . ?
N2 C12 C14 C19 -9.7(6) . . . . ?
C13 C12 C14 C19 172.1(4) . . . . ?
C19 C14 C15 C16 -1.7(7) . . . . ?
C12 C14 C15 C16 -177.8(4) . . . . ?
C14 C15 C16 C17 -0.5(8) . . . . ?
C15 C16 C17 C18 2.1(8) . . . . ?
C16 C17 C18 C19 -1.6(7) . . . . ?
Co1 O3 C19 C18 -167.4(2) . . . . ?
Co1 O3 C19 C14 14.5(5) . . . . ?
C17 C18 C19 O3 -178.8(4) . . . . ?
C17 C18 C19 C14 -0.6(6) . . . . ?
C15 C14 C19 O3 -179.9(3) . . . . ?
C12 C14 C19 O3 -3.8(6) . . . . ?
C15 C14 C19 C18 2.2(5) . . . . ?
C12 C14 C19 C18 178.2(3) . . . . ?
O3 Co1 O4 C20 55.5(3) . . . . ?
O2 Co1 O4 C20 -124.7(3) . . . . ?
N1 Co1 O4 C20 -146.7(4) . . . . ?
N2 Co1 O4 C20 -38.2(3) . . . . ?
O1 Co1 O4 C20 141.1(3) . . . . ?
O3 Co1 O4 Co3 -77.70(11) . . . . ?
O2 Co1 O4 Co3 102.13(11) . . . . ?
N1 Co1 O4 Co3 80.1(4) . . . . ?
N2 Co1 O4 Co3 -171.35(12) . . . . ?
O1 Co1 O4 Co3 7.91(10) . . . . ?
O3 Co1 O4 Co4 -175.47(9) . . . . ?
O2 Co1 O4 Co4 4.37(9) . . . . ?
N1 Co1 O4 Co4 -17.7(5) . . . . ?
N2 Co1 O4 Co4 90.88(13) . . . . ?
O1 Co1 O4 Co4 -89.86(11) . . . . ?
O1W Co3 O4 C20 -54.4(3) . . . . ?
O2W Co3 O4 C20 124.2(6) . . . . ?
O8 Co3 O4 C20 124.9(3) . . . . ?
O5 Co3 O4 C20 46.9(3) . . . . ?
O1 Co3 O4 C20 -141.2(3) . . . . ?
O1W Co3 O4 Co1 79.51(12) . . . . ?
O2W Co3 O4 Co1 -102.0(6) . . . . ?
O8 Co3 O4 Co1 -101.18(11) . . . . ?
O5 Co3 O4 Co1 -179.26(10) . . . . ?
O1 Co3 O4 Co1 -7.30(10) . . . . ?
O1W Co3 O4 Co4 176.72(10) . . . . ?
O2W Co3 O4 Co4 -4.8(6) . . . . ?
O8 Co3 O4 Co4 -3.98(8) . . . . ?
O5 Co3 O4 Co4 -82.06(10) . . . . ?
O1 Co3 O4 Co4 89.91(10) . . . . ?
O2 Co4 O4 C20 126.1(3) . . . . ?
O7 Co4 O4 C20 -48.0(3) . . . . ?
O8 Co4 O4 C20 -125.3(3) . . . . ?
O10 Co4 O4 C20 121.8(4) . . . . ?
O9 Co4 O4 C20 43.0(3) . . . . ?
O2 Co4 O4 Co1 -4.21(9) . . . . ?
O7 Co4 O4 Co1 -178.34(10) . . . . ?
O8 Co4 O4 Co1 104.37(10) . . . . ?
O10 Co4 O4 Co1 -8.5(4) . . . . ?
O9 Co4 O4 Co1 -87.33(13) . . . . ?
O2 Co4 O4 Co3 -104.54(11) . . . . ?
O7 Co4 O4 Co3 81.33(10) . . . . ?
O8 Co4 O4 Co3 4.04(8) . . . . ?
O10 Co4 O4 Co3 -108.9(4) . . . . ?
O9 Co4 O4 Co3 172.34(10) . . . . ?
O6 Co2 O8 C40 52.3(3) . . . . ?
N3 Co2 O8 C40 -151.6(4) . . . . ?
O7 Co2 O8 C40 -127.7(3) . . . . ?
N4 Co2 O8 C40 -41.4(3) . . . . ?
O5 Co2 O8 C40 136.5(3) . . . . ?
O6 Co2 O8 Co4 179.63(10) . . . . ?
N3 Co2 O8 Co4 -24.3(5) . . . . ?
O7 Co2 O8 Co4 -0.38(10) . . . . ?
N4 Co2 O8 Co4 85.99(13) . . . . ?
O5 Co2 O8 Co4 -96.15(11) . . . . ?
O6 Co2 O8 Co3 -80.17(11) . . . . ?
N3 Co2 O8 Co3 75.9(5) . . . . ?
O7 Co2 O8 Co3 99.82(11) . . . . ?
N4 Co2 O8 Co3 -173.82(11) . . . . ?
O5 Co2 O8 Co3 4.05(10) . . . . ?
O2 Co4 O8 C40 -62.6(3) . . . . ?
O7 Co4 O8 C40 130.6(3) . . . . ?
O4 Co4 O8 C40 -135.1(3) . . . . ?
O10 Co4 O8 C40 28.6(3) . . . . ?
O9 Co4 O8 C40 71.7(4) . . . . ?
O2 Co4 O8 Co2 167.11(9) . . . . ?
O7 Co4 O8 Co2 0.36(10) . . . . ?
O4 Co4 O8 Co2 94.69(11) . . . . ?
O10 Co4 O8 Co2 -101.68(12) . . . . ?
O9 Co4 O8 Co2 -58.5(3) . . . . ?
O2 Co4 O8 Co3 68.39(12) . . . . ?
O7 Co4 O8 Co3 -98.36(11) . . . . ?
O4 Co4 O8 Co3 -4.03(8) . . . . ?
O10 Co4 O8 Co3 159.60(11) . . . . ?
O9 Co4 O8 Co3 -157.3(2) . . . . ?
O1W Co3 O8 C40 138.9(8) . . . . ?
O4 Co3 O8 C40 132.9(3) . . . . ?
O2W Co3 O8 C40 -47.3(3) . . . . ?
O5 Co3 O8 C40 -136.6(3) . . . . ?
O1 Co3 O8 C40 56.9(3) . . . . ?
O1W Co3 O8 Co2 -88.3(9) . . . . ?
O4 Co3 O8 Co2 -94.30(11) . . . . ?
O2W Co3 O8 Co2 85.55(11) . . . . ?
O5 Co3 O8 Co2 -3.74(9) . . . . ?
O1 Co3 O8 Co2 -170.28(10) . . . . ?
O1W Co3 O8 Co4 10.2(9) . . . . ?
O4 Co3 O8 Co4 4.19(8) . . . . ?
O2W Co3 O8 Co4 -175.95(11) . . . . ?
O5 Co3 O8 Co4 94.75(10) . . . . ?
O1 Co3 O8 Co4 -71.78(10) . . . . ?
O6 Co2 N3 C27 47.8(4) . . . . ?
O7 Co2 N3 C27 -131.8(4) . . . . ?
N4 Co2 N3 C27 140.9(3) . . . . ?
O5 Co2 N3 C27 -36.2(3) . . . . ?
O8 Co2 N3 C27 -107.8(5) . . . . ?
O6 Co2 N3 C29 -148.1(3) . . . . ?
O7 Co2 N3 C29 32.3(3) . . . . ?
N4 Co2 N3 C29 -55.0(3) . . . . ?
O5 Co2 N3 C29 127.9(3) . . . . ?
O8 Co2 N3 C29 56.3(6) . . . . ?
O6 Co2 N4 C32 -1.4(3) . . . . ?
N3 Co2 N4 C32 -103.4(3) . . . . ?
O7 Co2 N4 C32 175.0(3) . . . . ?
O5 Co2 N4 C32 -54(2) . . . . ?
O8 Co2 N4 C32 91.6(3) . . . . ?
O6 Co2 N4 C31 174.3(2) . . . . ?
N3 Co2 N4 C31 72.3(3) . . . . ?
O7 Co2 N4 C31 -9.3(2) . . . . ?
O5 Co2 N4 C31 121.9(18) . . . . ?
O8 Co2 N4 C31 -92.6(2) . . . . ?
O6 Co2 O5 C21 -50.8(3) . . . . ?
N3 Co2 O5 C21 51.4(3) . . . . ?
O7 Co2 O5 C21 132.8(2) . . . . ?
N4 Co2 O5 C21 2(2) . . . . ?
O8 Co2 O5 C21 -143.8(3) . . . . ?
O6 Co2 O5 Co3 88.99(11) . . . . ?
N3 Co2 O5 Co3 -168.80(12) . . . . ?
O7 Co2 O5 Co3 -87.37(11) . . . . ?
N4 Co2 O5 Co3 141.7(18) . . . . ?
O8 Co2 O5 Co3 -4.01(10) . . . . ?
O1W Co3 O5 C21 -50.6(3) . . . . ?
O4 Co3 O5 C21 -141.0(3) . . . . ?
O2W Co3 O5 C21 49.3(3) . . . . ?
O8 Co3 O5 C21 136.2(3) . . . . ?
O1 Co3 O5 C21 -169.4(3) . . . . ?
O1W Co3 O5 Co2 177.07(10) . . . . ?
O4 Co3 O5 Co2 86.67(11) . . . . ?
O2W Co3 O5 Co2 -83.08(12) . . . . ?
O8 Co3 O5 Co2 3.83(9) . . . . ?
O1 Co3 O5 Co2 58.3(4) . . . . ?
N3 Co2 O6 C39 78.5(3) . . . . ?
O7 Co2 O6 C39 -108.2(17) . . . . ?
N4 Co2 O6 C39 -11.1(3) . . . . ?
O5 Co2 O6 C39 165.9(3) . . . . ?
O8 Co2 O6 C39 -108.1(3) . . . . ?
O6 Co2 O7 C30 134.4(17) . . . . ?
N3 Co2 O7 C30 -52.3(2) . . . . ?
N4 Co2 O7 C30 37.1(2) . . . . ?
O5 Co2 O7 C30 -140.0(2) . . . . ?
O8 Co2 O7 C30 134.2(2) . . . . ?
O6 Co2 O7 Co4 0.5(18) . . . . ?
N3 Co2 O7 Co4 173.90(14) . . . . ?
N4 Co2 O7 Co4 -96.71(13) . . . . ?
O5 Co2 O7 Co4 86.13(12) . . . . ?
O8 Co2 O7 Co4 0.39(10) . . . . ?
O2 Co4 O7 C30 139.9(4) . . . . ?
O8 Co4 O7 C30 -114.1(3) . . . . ?
O4 Co4 O7 C30 165.5(3) . . . . ?
O10 Co4 O7 C30 -11.4(3) . . . . ?
O9 Co4 O7 C30 46.3(3) . . . . ?
O2 Co4 O7 Co2 -106.4(4) . . . . ?
O8 Co4 O7 Co2 -0.38(10) . . . . ?
O4 Co4 O7 Co2 -80.83(12) . . . . ?
O10 Co4 O7 Co2 102.26(14) . . . . ?
O9 Co4 O7 Co2 159.95(14) . . . . ?
Co2 O5 C21 C22 144.9(3) . . . . ?
Co3 O5 C21 C22 19.5(5) . . . . ?
Co2 O5 C21 C26 -36.7(4) . . . . ?
Co3 O5 C21 C26 -162.2(3) . . . . ?
O5 C21 C22 C23 -176.7(4) . . . . ?
C26 C21 C22 C23 4.9(6) . . . . ?
C21 C22 C23 C24 -1.3(7) . . . . ?
C22 C23 C24 C25 -2.6(7) . . . . ?
C23 C24 C25 C26 3.0(7) . . . . ?
O5 C21 C26 C25 177.3(3) . . . . ?
C22 C21 C26 C25 -4.4(5) . . . . ?
O5 C21 C26 C27 -10.7(6) . . . . ?
C22 C21 C26 C27 167.7(4) . . . . ?
C24 C25 C26 C21 0.5(6) . . . . ?
C24 C25 C26 C27 -171.5(4) . . . . ?
C29 N3 C27 C26 -159.8(4) . . . . ?
Co2 N3 C27 C26 2.3(6) . . . . ?
C29 N3 C27 C28 15.0(6) . . . . ?
Co2 N3 C27 C28 177.0(3) . . . . ?
C21 C26 C27 N3 30.7(6) . . . . ?
C25 C26 C27 N3 -157.6(4) . . . . ?
C21 C26 C27 C28 -144.1(4) . . . . ?
C25 C26 C27 C28 27.6(6) . . . . ?
C27 N3 C29 C30 159.2(4) . . . . ?
Co2 N3 C29 C30 -5.4(4) . . . . ?
Co2 O7 C30 C29 60.7(3) . . . . ?
Co4 O7 C30 C29 174.8(2) . . . . ?
Co2 O7 C30 C31 -57.9(3) . . . . ?
Co4 O7 C30 C31 56.1(4) . . . . ?
N3 C29 C30 O7 -36.1(4) . . . . ?
N3 C29 C30 C31 80.5(4) . . . . ?
C32 N4 C31 C30 156.6(3) . . . . ?
Co2 N4 C31 C30 -19.5(3) . . . . ?
O7 C30 C31 N4 52.2(4) . . . . ?
C29 C30 C31 N4 -63.2(4) . . . . ?
C31 N4 C32 C34 -165.4(3) . . . . ?
Co2 N4 C32 C34 9.9(5) . . . . ?
C31 N4 C32 C33 12.3(6) . . . . ?
Co2 N4 C32 C33 -172.4(3) . . . . ?
N4 C32 C34 C39 -8.0(6) . . . . ?
C33 C32 C34 C39 174.4(4) . . . . ?
N4 C32 C34 C35 167.7(4) . . . . ?
C33 C32 C34 C35 -9.9(6) . . . . ?
C39 C34 C35 C36 -0.3(6) . . . . ?
C32 C34 C35 C36 -176.2(4) . . . . ?
C34 C35 C36 C37 0.2(8) . . . . ?
C35 C36 C37 C38 -0.3(8) . . . . ?
C36 C37 C38 C39 0.6(8) . . . . ?
Co2 O6 C39 C38 -165.9(3) . . . . ?
Co2 O6 C39 C34 15.3(5) . . . . ?
C37 C38 C39 O6 -179.6(5) . . . . ?
C37 C38 C39 C34 -0.7(7) . . . . ?
C35 C34 C39 O6 179.3(4) . . . . ?
C32 C34 C39 O6 -4.9(6) . . . . ?
C35 C34 C39 C38 0.5(6) . . . . ?
C32 C34 C39 C38 176.3(4) . . . . ?
O11 N5 O9 Co4 -174.8(4) . . . . ?
O10 N5 O9 Co4 5.4(4) . . . . ?
O2 Co4 O9 N5 82.7(2) . . . . ?
O7 Co4 O9 N5 -110.6(2) . . . . ?
O8 Co4 O9 N5 -53.8(4) . . . . ?
O4 Co4 O9 N5 156.9(2) . . . . ?
O10 Co4 O9 N5 -3.3(2) . . . . ?
O11 N5 O10 Co4 174.7(4) . . . . ?
O9 N5 O10 Co4 -5.5(4) . . . . ?
O2 Co4 O10 N5 -89.7(2) . . . . ?
O7 Co4 O10 N5 84.0(2) . . . . ?
O8 Co4 O10 N5 165.0(2) . . . . ?
O4 Co4 O10 N5 -85.5(4) . . . . ?
O9 Co4 O10 N5 3.3(2) . . . . ?
